data_2226994
loop_
_publ_author_name
'Yue, Si-Yu'
'Lu, Jiu-Fu'

_publ_section_title
;
 {2-[2-(Isopropylamino)ethyliminomethyl]-5-methoxyphenolato}(thiocyanato-\k<i>N</i>)nickel(II)
;
_journal_coeditor_code LH5081
_journal_issue 8
_journal_name_full 'Acta Crystallographica Section E'
_journal_page_first m935
_journal_paper_doi 10.1107/S1600536810027236
_journal_volume 66
_journal_year 2010
_chemical_formula_iupac '[Ni (C13 H19 N2 O2) (N C S)]'
_chemical_formula_moiety 'C14 H19 N3 Ni O2 S'
_chemical_formula_sum 'C14 H19 N3 Ni O2 S'
_chemical_formula_weight 352.09
_chemical_name_systematic
;
{2-[2-(Isopropylamino)ethyliminomethyl]-5-methoxyphenolato}
(thiocyanato-\k<i>N</i>)nickel(II)
;
_space_group_IT_number 14
_symmetry_cell_setting monoclinic
_symmetry_space_group_name_Hall '-P 2ybc'
_symmetry_space_group_name_H-M 'P 1 21/c 1'
_atom_sites_solution_hydrogens geom
_atom_sites_solution_primary direct
_atom_sites_solution_secondary difmap
_audit_creation_method SHELXL-97
_cell_angle_alpha 90.00
_cell_angle_beta 119.393(4)
_cell_angle_gamma 90.00
_cell_formula_units_Z 4
_cell_length_a 12.5653(10)
_cell_length_b 11.5197(9)
_cell_length_c 12.6916(10)
_cell_measurement_reflns_used 2662
_cell_measurement_temperature 298(2)
_cell_measurement_theta_max 25.3
_cell_measurement_theta_min 2.5
_cell_volume 1600.6(2)
_computing_cell_refinement 'SAINT (Bruker, 2004)'
_computing_data_collection 'APEX2 (Bruker, 2004)'
_computing_data_reduction 'SAINT (Bruker, 2004)'
_computing_molecular_graphics 'SHELXTL (Sheldrick, 2008)'
_computing_publication_material 'SHELXTL (Sheldrick, 2008)'
_computing_structure_refinement 'SHELXL97 (Sheldrick, 2008)'
_computing_structure_solution 'SHELXS97 (Sheldrick, 2008)'
_diffrn_ambient_temperature 298(2)
_diffrn_measured_fraction_theta_full 0.992
_diffrn_measured_fraction_theta_max 0.992
_diffrn_measurement_device_type 'Bruker APEXII CCD area-detector'
_diffrn_measurement_method '\w scans'
_diffrn_radiation_monochromator graphite
_diffrn_radiation_source 'fine-focus sealed tube'
_diffrn_radiation_type MoK\a
_diffrn_radiation_wavelength 0.71073
_diffrn_reflns_av_R_equivalents 0.0255
_diffrn_reflns_av_sigmaI/netI 0.0330
_diffrn_reflns_limit_h_max 16
_diffrn_reflns_limit_h_min -15
_diffrn_reflns_limit_k_max 12
_diffrn_reflns_limit_k_min -14
_diffrn_reflns_limit_l_max 15
_diffrn_reflns_limit_l_min -16
_diffrn_reflns_number 9225
_diffrn_reflns_theta_full 26.99
_diffrn_reflns_theta_max 26.99
_diffrn_reflns_theta_min 1.86
_diffrn_standards_number 0
_exptl_absorpt_coefficient_mu 1.349
_exptl_absorpt_correction_T_max 0.7556
_exptl_absorpt_correction_T_min 0.7291
_exptl_absorpt_correction_type multi-scan
_exptl_absorpt_process_details '(SADABS; Sheldrick, 1996)'
_exptl_crystal_colour red
_exptl_crystal_density_diffrn 1.461
_exptl_crystal_density_method 'not measured'
_exptl_crystal_description Block
_exptl_crystal_F_000 736
_exptl_crystal_size_max 0.25
_exptl_crystal_size_mid 0.23
_exptl_crystal_size_min 0.22
_refine_diff_density_max 0.752
_refine_diff_density_min -0.601
_refine_ls_extinction_method none
_refine_ls_goodness_of_fit_ref 1.073
_refine_ls_hydrogen_treatment mixed
_refine_ls_matrix_type full
_refine_ls_number_parameters 196
_refine_ls_number_reflns 3458
_refine_ls_number_restraints 1
_refine_ls_restrained_S_all 1.073
_refine_ls_R_factor_all 0.0802
_refine_ls_R_factor_gt 0.0577
_refine_ls_shift/su_max 0.000
_refine_ls_shift/su_mean 0.000
_refine_ls_structure_factor_coef Fsqd
_refine_ls_weighting_details 'calc w=1/[\s^2^(Fo^2^)+(0.0583P)^2^+2.8719P] where P=(Fo^2^+2Fc^2^)/3'
_refine_ls_weighting_scheme calc
_refine_ls_wR_factor_gt 0.1477
_refine_ls_wR_factor_ref 0.1598
_reflns_number_gt 2494
_reflns_number_total 3458
_reflns_threshold_expression I>2\s(I)
_cod_data_source_file lh5081.cif
_cod_data_source_block I
_cod_original_sg_symbol_H-M 'P 21/c'
_cod_database_code 2226994
_cod_database_fobs_code 2226994

loop_
_symmetry_equiv_pos_as_xyz
'x, y, z'
'-x, y+1/2, -z+1/2'
'-x, -y, -z'
'x, -y-1/2, z-1/2'

loop_
_atom_site_type_symbol
_atom_site_label
_atom_site_fract_x
_atom_site_fract_y
_atom_site_fract_z
_atom_site_U_iso_or_equiv
_atom_site_adp_type
_atom_site_calc_flag
_atom_site_refinement_flags
_atom_site_occupancy
_atom_site_disorder_assembly
_atom_site_disorder_group
Ni Ni1 0.94253(5) 0.61180(5) 0.55042(5) 0.0531(2) Uani d . 1 . .
N N1 0.8398(4) 0.6742(3) 0.4000(3) 0.0593(10) Uani d . 1 . .
N N2 1.0753(4) 0.6959(4) 0.5468(4) 0.0646(11) Uani d D 1 . .
N N3 1.0554(4) 0.5515(4) 0.7021(4) 0.0636(11) Uani d . 1 . .
O O1 0.8235(3) 0.5227(3) 0.5535(3) 0.0610(8) Uani d . 1 . .
O O2 0.4509(3) 0.3133(4) 0.4042(3) 0.0836(12) Uani d . 1 . .
S S1 1.24390(18) 0.4763(2) 0.92183(14) 0.1086(7) Uani d . 1 . .
C C1 0.6645(4) 0.5528(4) 0.3496(4) 0.0545(11) Uani d . 1 . .
C C2 0.7132(4) 0.5012(4) 0.4638(4) 0.0530(11) Uani d . 1 . .
C C3 0.6407(4) 0.4205(4) 0.4841(4) 0.0560(11) Uani d . 1 . .
H H3 0.6705 0.3869 0.5600 0.067 Uiso calc R 1 . .
C C4 0.5259(5) 0.3910(5) 0.3922(5) 0.0639(13) Uani d . 1 . .
C C5 0.4792(5) 0.4400(6) 0.2774(5) 0.0773(16) Uani d . 1 . .
H H5 0.4026 0.4186 0.2152 0.093 Uiso calc R 1 . .
C C6 0.5467(5) 0.5184(5) 0.2584(5) 0.0713(15) Uani d . 1 . .
H H6 0.5149 0.5517 0.1821 0.086 Uiso calc R 1 . .
C C7 0.7299(5) 0.6411(4) 0.3259(4) 0.0621(13) Uani d . 1 . .
H H7 0.6899 0.6777 0.2510 0.075 Uiso calc R 1 . .
C C8 0.8943(6) 0.7672(5) 0.3645(5) 0.0822(17) Uani d . 1 . .
H H8A 0.8816 0.8416 0.3925 0.099 Uiso calc R 1 . .
H H8B 0.8581 0.7700 0.2772 0.099 Uiso calc R 1 . .
C C9 1.0311(6) 0.7397(6) 0.4236(5) 0.0834(18) Uani d . 1 . .
H H9A 1.0448 0.6818 0.3760 0.100 Uiso calc R 1 . .
H H9B 1.0758 0.8093 0.4262 0.100 Uiso calc R 1 . .
C C10 1.1434(5) 0.7834(5) 0.6505(5) 0.0723(15) Uani d . 1 . .
H H10 1.1569 0.7437 0.7243 0.087 Uiso calc R 1 . .
C C11 1.0702(9) 0.8835(7) 0.6392(8) 0.131(3) Uani d . 1 . .
H H11A 1.1127 0.9315 0.7096 0.196 Uiso calc R 1 . .
H H11B 0.9938 0.8590 0.6317 0.196 Uiso calc R 1 . .
H H11C 1.0554 0.9269 0.5686 0.196 Uiso calc R 1 . .
C C12 1.2673(6) 0.8053(8) 0.6660(6) 0.107(2) Uani d . 1 . .
H H12A 1.2595 0.8362 0.5923 0.161 Uiso calc R 1 . .
H H12B 1.3122 0.7338 0.6854 0.161 Uiso calc R 1 . .
H H12C 1.3099 0.8601 0.7303 0.161 Uiso calc R 1 . .
C C13 0.4892(6) 0.2617(6) 0.5198(6) 0.093(2) Uani d . 1 . .
H H13A 0.5602 0.2146 0.5421 0.139 Uiso calc R 1 . .
H H13B 0.4246 0.2142 0.5159 0.139 Uiso calc R 1 . .
H H13C 0.5086 0.3216 0.5790 0.139 Uiso calc R 1 . .
C C14 1.1335(5) 0.5202(5) 0.7934(5) 0.0619(12) Uani d . 1 . .
H H2 1.138(3) 0.645(4) 0.570(5) 0.080 Uiso d D 1 . .

loop_
_atom_site_aniso_label
_atom_site_aniso_U_11
_atom_site_aniso_U_22
_atom_site_aniso_U_33
_atom_site_aniso_U_12
_atom_site_aniso_U_13
_atom_site_aniso_U_23
Ni1 0.0558(4) 0.0484(3) 0.0500(3) -0.0051(3) 0.0219(3) 0.0044(3)
N1 0.074(3) 0.046(2) 0.053(2) 0.0041(19) 0.028(2) 0.0084(17)
N2 0.077(3) 0.053(2) 0.072(3) -0.005(2) 0.043(2) -0.005(2)
N3 0.057(2) 0.064(3) 0.056(2) -0.006(2) 0.018(2) 0.006(2)
O1 0.0469(17) 0.074(2) 0.0515(17) -0.0055(16) 0.0156(14) 0.0116(16)
O2 0.065(2) 0.101(3) 0.075(2) -0.028(2) 0.0270(19) -0.026(2)
S1 0.1005(13) 0.1439(17) 0.0576(8) 0.0531(12) 0.0204(8) 0.0087(10)
C1 0.049(2) 0.061(3) 0.050(2) 0.011(2) 0.021(2) 0.004(2)
C2 0.048(2) 0.058(3) 0.052(2) 0.008(2) 0.023(2) -0.006(2)
C3 0.052(3) 0.063(3) 0.051(2) -0.003(2) 0.024(2) -0.002(2)
C4 0.053(3) 0.073(3) 0.064(3) -0.005(3) 0.028(2) -0.020(3)
C5 0.052(3) 0.097(4) 0.061(3) 0.005(3) 0.011(2) -0.016(3)
C6 0.063(3) 0.084(4) 0.053(3) 0.009(3) 0.017(2) 0.005(3)
C7 0.071(3) 0.057(3) 0.050(3) 0.022(2) 0.024(2) 0.012(2)
C8 0.112(5) 0.059(3) 0.074(4) -0.006(3) 0.044(3) 0.012(3)
C9 0.104(5) 0.076(4) 0.072(4) -0.026(3) 0.044(3) 0.004(3)
C10 0.082(4) 0.058(3) 0.078(3) -0.021(3) 0.040(3) -0.010(3)
C11 0.164(8) 0.104(6) 0.106(6) 0.043(6) 0.052(5) -0.027(5)
C12 0.086(5) 0.146(7) 0.093(5) -0.027(5) 0.047(4) -0.015(5)
C13 0.086(4) 0.110(5) 0.085(4) -0.042(4) 0.044(4) -0.022(4)
C14 0.064(3) 0.063(3) 0.059(3) 0.002(2) 0.030(3) -0.006(2)

loop_
_atom_type_symbol
_atom_type_description
_atom_type_scat_dispersion_real
_atom_type_scat_dispersion_imag
_atom_type_scat_source
C C 0.0033 0.0016 'International Tables Vol C Tables 4.2.6.8 and 6.1.1.4'
H H 0.0000 0.0000 'International Tables Vol C Tables 4.2.6.8 and 6.1.1.4'
N N 0.0061 0.0033 'International Tables Vol C Tables 4.2.6.8 and 6.1.1.4'
O O 0.0106 0.0060 'International Tables Vol C Tables 4.2.6.8 and 6.1.1.4'
Ni Ni 0.3393 1.1124 'International Tables Vol C Tables 4.2.6.8 and 6.1.1.4'
S S 0.1246 0.1234 'International Tables Vol C Tables 4.2.6.8 and 6.1.1.4'

loop_
_geom_angle_atom_site_label_1
_geom_angle_atom_site_label_2
_geom_angle_atom_site_label_3
_geom_angle_site_symmetry_1
_geom_angle_site_symmetry_3
_geom_angle
_geom_angle_publ_flag
O1 Ni1 N1 . . 94.39(16) y
O1 Ni1 N3 . . 89.12(16) y
N1 Ni1 N3 . . 176.32(19) y
O1 Ni1 N2 . . 175.67(17) y
N1 Ni1 N2 . . 87.39(19) y
N3 Ni1 N2 . . 89.03(19) y
C7 N1 C8 . . 119.3(4) ?
C7 N1 Ni1 . . 126.5(4) ?
C8 N1 Ni1 . . 114.2(4) ?
C9 N2 C10 . . 116.5(4) ?
C9 N2 Ni1 . . 108.3(3) ?
C10 N2 Ni1 . . 115.3(3) ?
C9 N2 H2 . . 113(4) ?
C10 N2 H2 . . 97(4) ?
Ni1 N2 H2 . . 106(4) ?
C14 N3 Ni1 . . 173.1(4) ?
C2 O1 Ni1 . . 127.7(3) ?
C4 O2 C13 . . 119.0(4) ?
C2 C1 C6 . . 118.6(5) ?
C2 C1 C7 . . 121.1(4) ?
C6 C1 C7 . . 120.3(4) ?
O1 C2 C1 . . 123.8(4) ?
O1 C2 C3 . . 117.8(4) ?
C1 C2 C3 . . 118.4(4) ?
C4 C3 C2 . . 120.6(5) ?
C4 C3 H3 . . 119.7 ?
C2 C3 H3 . . 119.7 ?
O2 C4 C3 . . 124.2(5) ?
O2 C4 C5 . . 115.1(5) ?
C3 C4 C5 . . 120.8(5) ?
C6 C5 C4 . . 118.8(5) ?
C6 C5 H5 . . 120.6 ?
C4 C5 H5 . . 120.6 ?
C5 C6 C1 . . 122.8(5) ?
C5 C6 H6 . . 118.6 ?
C1 C6 H6 . . 118.6 ?
N1 C7 C1 . . 125.2(4) ?
N1 C7 H7 . . 117.4 ?
C1 C7 H7 . . 117.4 ?
N1 C8 C9 . . 106.3(4) ?
N1 C8 H8A . . 110.5 ?
C9 C8 H8A . . 110.5 ?
N1 C8 H8B . . 110.5 ?
C9 C8 H8B . . 110.5 ?
H8A C8 H8B . . 108.7 ?
N2 C9 C8 . . 109.8(5) ?
N2 C9 H9A . . 109.7 ?
C8 C9 H9A . . 109.7 ?
N2 C9 H9B . . 109.7 ?
C8 C9 H9B . . 109.7 ?
H9A C9 H9B . . 108.2 ?
C11 C10 C12 . . 116.9(7) ?
C11 C10 N2 . . 112.3(5) ?
C12 C10 N2 . . 109.2(5) ?
C11 C10 H10 . . 105.8 ?
C12 C10 H10 . . 105.8 ?
N2 C10 H10 . . 105.8 ?
C10 C11 H11A . . 109.5 ?
C10 C11 H11B . . 109.5 ?
H11A C11 H11B . . 109.5 ?
C10 C11 H11C . . 109.5 ?
H11A C11 H11C . . 109.5 ?
H11B C11 H11C . . 109.5 ?
C10 C12 H12A . . 109.5 ?
C10 C12 H12B . . 109.5 ?
H12A C12 H12B . . 109.5 ?
C10 C12 H12C . . 109.5 ?
H12A C12 H12C . . 109.5 ?
H12B C12 H12C . . 109.5 ?
O2 C13 H13A . . 109.5 ?
O2 C13 H13B . . 109.5 ?
H13A C13 H13B . . 109.5 ?
O2 C13 H13C . . 109.5 ?
H13A C13 H13C . . 109.5 ?
H13B C13 H13C . . 109.5 ?
N3 C14 S1 . . 179.7(6) ?

loop_
_geom_bond_atom_site_label_1
_geom_bond_atom_site_label_2
_geom_bond_site_symmetry_2
_geom_bond_distance
_geom_bond_publ_flag
Ni1 O1 . 1.830(3) y
Ni1 N1 . 1.846(4) y
Ni1 N3 . 1.876(4) y
Ni1 N2 . 1.949(4) y
N1 C7 . 1.290(6) ?
N1 C8 . 1.457(7) ?
N2 C9 . 1.469(7) ?
N2 C10 . 1.541(6) ?
N2 H2 . 0.91(5) ?
N3 C14 . 1.148(6) ?
O1 C2 . 1.315(5) ?
O2 C4 . 1.361(6) ?
O2 C13 . 1.430(7) ?
S1 C14 . 1.618(5) ?
C1 C2 . 1.400(6) ?
C1 C6 . 1.416(7) ?
C1 C7 . 1.429(7) ?
C2 C3 . 1.411(7) ?
C3 C4 . 1.380(7) ?
C3 H3 . 0.9300 ?
C4 C5 . 1.395(8) ?
C5 C6 . 1.340(8) ?
C5 H5 . 0.9300 ?
C6 H6 . 0.9300 ?
C7 H7 . 0.9300 ?
C8 C9 . 1.534(8) ?
C8 H8A . 0.9700 ?
C8 H8B . 0.9700 ?
C9 H9A . 0.9700 ?
C9 H9B . 0.9700 ?
C10 C11 . 1.436(9) ?
C10 C12 . 1.492(8) ?
C10 H10 . 0.9800 ?
C11 H11A . 0.9600 ?
C11 H11B . 0.9600 ?
C11 H11C . 0.9600 ?
C12 H12A . 0.9600 ?
C12 H12B . 0.9600 ?
C12 H12C . 0.9600 ?
C13 H13A . 0.9600 ?
C13 H13B . 0.9600 ?
C13 H13C . 0.9600 ?
